data_7025291
loop_
_publ_author_name
'Meally, Se\'an T.'
'McDonald, Cecelia'
'Karotsis, Georgios'
'Papaefstathiou, Giannis S.'
'Brechin, Euan K.'
'Dunne, Peter W.'
'McArdle, Patrick'
'Power, Nicholas P.'
'Jones, Leigh F.'

_publ_section_title
;
 A family of double-bowl pseudo metallocalix[6]arene discs
;
_journal_issue 20
_journal_name_full 'Dalton Transactions'
_journal_page_first 4809
_journal_paper_doi 10.1039/b926704b
_journal_volume 39
_journal_year 2010
_chemical_formula_sum 'C56 H66 N8 Ni7 O26'
_chemical_formula_weight 1678.14
_chemical_name_common '[Ni7(OH)6(L1)6](NO3)2.2MeOH'
_chemical_name_systematic
;
?
;
_space_group_IT_number 165
_symmetry_cell_setting trigonal
_symmetry_space_group_name_Hall '-P 3 2"c'
_symmetry_space_group_name_H-M 'P -3 c 1'
_atom_sites_solution_hydrogens geom
_atom_sites_solution_primary direct
_atom_sites_solution_secondary difmap
_audit_creation_method SHELXL-97
_cell_angle_alpha 90.00
_cell_angle_beta 90.00
_cell_angle_gamma 120.00
_cell_formula_units_Z 2
_cell_length_a 13.913(2)
_cell_length_b 13.913(2)
_cell_length_c 23.141(5)
_cell_measurement_temperature 150(2)
_cell_volume 3879.3(12)
_computing_cell_refinement
;
CrysAlisPro, Oxford Diffraction Ltd.,
Version 1.171.33.41 (release 06-05-2009 CrysAlis171 .NET)
(compiled May 6 2009,17:20:42)
;
_computing_data_collection
;
CrysAlisPro, Oxford Diffraction Ltd.,
Version 1.171.33.41 (release 06-05-2009 CrysAlis171 .NET)
(compiled May 6 2009,17:20:42)
;
_computing_data_reduction
;
CrysAlisPro, Oxford Diffraction Ltd.,
Version 1.171.33.41 (release 06-05-2009 CrysAlis171 .NET)
(compiled May 6 2009,17:20:42)
;
_computing_molecular_graphics 'ORTEX (P.McArdle, 1995)'
_computing_publication_material 'SHELXL-97/2 (Sheldrick,1997)'
_computing_structure_refinement 'SHELXL-97 (Sheldrick, 1997)'
_computing_structure_solution 'SHELXS-97 (Sheldrick, 1990)'
_diffrn_ambient_temperature 150(2)
_diffrn_detector_area_resol_mean 16.1048
_diffrn_measured_fraction_theta_full 0.979
_diffrn_measured_fraction_theta_max 0.979
_diffrn_measurement_details
;
1 omega -39.00 81.00 1.0000 120.0000
omega____ theta____ kappa____ phi______ frames
- 19.7341 0.0000 90.0000 120
;
_diffrn_measurement_device_type 'Xcalibur, Sapphire3'
_diffrn_measurement_method '\w scans'
_diffrn_orient_matrix_UB_11 -0.0450344164
_diffrn_orient_matrix_UB_12 -0.0101448073
_diffrn_orient_matrix_UB_13 -0.0183856129
_diffrn_orient_matrix_UB_21 0.0380583696
_diffrn_orient_matrix_UB_22 0.0316719545
_diffrn_orient_matrix_UB_23 -0.0222021176
_diffrn_orient_matrix_UB_31 -0.0016105943
_diffrn_orient_matrix_UB_32 -0.0487255259
_diffrn_orient_matrix_UB_33 -0.0105994699
_diffrn_radiation_monochromator graphite
_diffrn_radiation_source 'Enhance (Mo) X-ray Source'
_diffrn_radiation_type 'Mo K\a'
_diffrn_radiation_wavelength 0.7107
_diffrn_reflns_av_R_equivalents 0.0195
_diffrn_reflns_av_sigmaI/netI 0.0361
_diffrn_reflns_limit_h_max 19
_diffrn_reflns_limit_h_min -8
_diffrn_reflns_limit_k_max 11
_diffrn_reflns_limit_k_min -14
_diffrn_reflns_limit_l_max 31
_diffrn_reflns_limit_l_min -18
_diffrn_reflns_number 9319
_diffrn_reflns_theta_full 25.34
_diffrn_reflns_theta_max 25.35
_diffrn_reflns_theta_min 2.9275
_exptl_absorpt_coefficient_mu 1.736
_exptl_absorpt_correction_T_max 1.00000
_exptl_absorpt_correction_T_min 0.75349
_exptl_absorpt_correction_type multi-scan
_exptl_absorpt_process_details
;
CrysAlisPro, Oxford Diffraction Ltd.,
Version 1.171.33.41 (release 06-05-2009 CrysAlis171 .NET)
(compiled May 6 2009,17:20:42)
Empirical absorption correction using spherical harmonics,
implemented in SCALE3 ABSPACK scaling algorithm.
;
_exptl_crystal_colour Green
_exptl_crystal_density_diffrn 1.437
_exptl_crystal_density_method 'not measured'
_exptl_crystal_description Block
_exptl_crystal_F_000 1724
_exptl_crystal_size_max 0.40
_exptl_crystal_size_mid 0.25
_exptl_crystal_size_min 0.15
_refine_diff_density_max 3.276
_refine_diff_density_min -0.495
_refine_diff_density_rms 0.170
_refine_ls_abs_structure_details 'Flack H D (1983), Acta Cryst. A39, 876-881'
_refine_ls_abs_structure_Flack -10(10)
_refine_ls_extinction_method none
_refine_ls_goodness_of_fit_ref 1.047
_refine_ls_hydrogen_treatment constr
_refine_ls_matrix_type full
_refine_ls_number_parameters 153
_refine_ls_number_reflns 2335
_refine_ls_number_restraints 2
_refine_ls_restrained_S_all 1.047
_refine_ls_R_factor_all 0.0751
_refine_ls_R_factor_gt 0.0679
_refine_ls_shift/su_max 0.000
_refine_ls_shift/su_mean 0.000
_refine_ls_structure_factor_coef Fsqd
_refine_ls_weighting_details 'calc w=1/[\s^2^(Fo^2^)+(0.1510P)^2^+14.9009P] where P=(Fo^2^+2Fc^2^)/3'
_refine_ls_weighting_scheme calc
_refine_ls_wR_factor_gt 0.2101
_refine_ls_wR_factor_ref 0.2155
_reflns_number_gt 2034
_reflns_number_total 2335
_reflns_threshold_expression >2sigma(I)
_cod_data_source_file b926704b.txt
_cod_data_source_block cmd15c-1
_cod_depositor_comments
;
The following automatic conversions were performed:

'_symmetry_cell_setting' value 'Trigonal' changed to 'trigonal'
according to /home/saulius/struct/CIF-dictionaries/cif_core.dic
dictionary named 'cif_core.dic' version 2.4.2 from 2011-04-26.

Automatic conversion script
Id: cif_fix_values 1891 2012-01-12 08:04:46Z andrius 
;
_cod_original_cell_volume 3879.6(11)
_cod_original_sg_symbol_H-M P-3c1
_cod_database_code 7025291

loop_
_symmetry_equiv_pos_as_xyz
'x, y, z'
'-y, x-y, z'
'-x+y, -x, z'
'y, x, -z+1/2'
'x-y, -y, -z+1/2'
'-x, -x+y, -z+1/2'
'-x, -y, -z'
'y, -x+y, -z'
'x-y, x, -z'
'-y, -x, z+1/2'
'-x+y, y, z+1/2'
'x, x-y, z+1/2'

loop_
_atom_site_label
_atom_site_type_symbol
_atom_site_fract_x
_atom_site_fract_y
_atom_site_fract_z
_atom_site_U_iso_or_equiv
_atom_site_adp_type
_atom_site_occupancy
_atom_site_symmetry_multiplicity
_atom_site_calc_flag
_atom_site_refinement_flags
Ni1 Ni 0.0000 0.0000 0.0000 0.0208(4) Uani 1 6 d S
Ni2 Ni 0.10125(6) -0.15384(6) 0.00750(3) 0.0271(3) Uani 1 1 d .
O1 O 0.1241(3) -0.0109(3) 0.04403(16) 0.0243(8) Uani 1 1 d .
H1 H 0.1295 -0.0024 0.0870 0.029 Uiso 1 1 calc R
O2 O -0.0417(3) -0.2787(3) 0.03428(17) 0.0274(9) Uani 1 1 d .
O3 O -0.2540(3) -0.3965(3) 0.0572(2) 0.0396(11) Uani 1 1 d .
O4 O 0.3546(6) -0.2344(6) 0.2023(3) 0.087(2) Uani 1 1 d .
O9 O 0.0000 -0.095(5) 0.2500 0.17(2) Uiso 0.33 2 d SPD
O10 O 0.365(4) 0.056(4) 0.2871(18) 0.081(12) Uiso 0.17 1 d PD
N1 N 0.1767(4) -0.2013(5) 0.0698(2) 0.0368(12) Uani 1 1 d .
N2 N 0.3333 -0.3333 0.2021(5) 0.051(3) Uani 1 3 d S
C1 C 0.2995(6) -0.1400(8) 0.0707(4) 0.064(2) Uani 1 1 d .
H1A H 0.3257 -0.1622 0.1047 0.096 Uiso 1 1 calc R
H1B H 0.3267 -0.0601 0.0723 0.096 Uiso 1 1 calc R
H1C H 0.3274 -0.1572 0.0356 0.096 Uiso 1 1 calc R
C2 C 0.1279(6) -0.2747(6) 0.1095(3) 0.0422(16) Uani 1 1 d .
H2 H 0.1743 -0.2860 0.1355 0.051 Uiso 1 1 calc R
C3 C 0.0101(6) -0.3416(5) 0.1184(3) 0.0366(14) Uani 1 1 d .
C4 C -0.0661(5) -0.3389(5) 0.0823(2) 0.0291(12) Uani 1 1 d .
C5 C -0.1815(6) -0.4082(5) 0.0957(3) 0.0379(15) Uani 1 1 d .
C6 C -0.3581(6) -0.4938(6) 0.0458(4) 0.059(2) Uani 1 1 d .
H6A H -0.3460 -0.5560 0.0374 0.089 Uiso 1 1 calc R
H6B H -0.3933 -0.4805 0.0124 0.089 Uiso 1 1 calc R
H6C H -0.4064 -0.5116 0.0796 0.089 Uiso 1 1 calc R
C7 C -0.2153(6) -0.4738(6) 0.1433(3) 0.0487(18) Uani 1 1 d .
H7 H -0.2921 -0.5181 0.1518 0.058 Uiso 1 1 calc R
C8 C -0.1358(6) -0.4756(6) 0.1797(3) 0.0492(17) Uani 1 1 d .
H8 H -0.1592 -0.5212 0.2132 0.059 Uiso 1 1 calc R
C9 C -0.0258(6) -0.4130(6) 0.1678(3) 0.0469(17) Uani 1 1 d .
H9 H 0.0271 -0.4167 0.1922 0.056 Uiso 1 1 calc R
C20 C 0.3501(19) 0.0000 0.2500 0.035(6) Uiso 0.33 2 d SPD
C21 C 0.0000 -0.194(3) 0.2500 0.076(11) Uiso 0.33 2 d SPD

loop_
_atom_site_aniso_label
_atom_site_aniso_U_11
_atom_site_aniso_U_22
_atom_site_aniso_U_33
_atom_site_aniso_U_23
_atom_site_aniso_U_13
_atom_site_aniso_U_12
Ni1 0.0188(5) 0.0188(5) 0.0248(8) 0.000 0.000 0.0094(3)
Ni2 0.0234(5) 0.0238(5) 0.0355(5) 0.0065(3) 0.0054(3) 0.0128(3)
O1 0.0213(19) 0.029(2) 0.0239(18) 0.0003(15) 0.0019(14) 0.0133(15)
O2 0.0246(19) 0.024(2) 0.032(2) 0.0068(16) -0.0014(16) 0.0110(16)
O3 0.026(2) 0.029(2) 0.054(3) 0.009(2) -0.0047(19) 0.0068(19)
O4 0.091(5) 0.069(4) 0.098(5) -0.005(4) -0.033(4) 0.039(4)
N1 0.029(3) 0.044(3) 0.043(3) 0.012(2) 0.002(2) 0.023(2)
N2 0.057(4) 0.057(4) 0.040(6) 0.000 0.000 0.028(2)
C1 0.037(4) 0.079(6) 0.078(6) 0.028(5) 0.002(4) 0.030(4)
C2 0.047(4) 0.044(4) 0.040(4) 0.008(3) 0.000(3) 0.026(3)
C3 0.040(3) 0.032(3) 0.038(3) -0.001(3) -0.005(3) 0.019(3)
C4 0.038(3) 0.022(3) 0.028(3) -0.001(2) -0.002(2) 0.015(2)
C5 0.043(4) 0.027(3) 0.041(4) 0.003(3) 0.004(3) 0.016(3)
C6 0.032(4) 0.032(4) 0.095(7) -0.002(4) -0.008(4) 0.001(3)
C7 0.041(4) 0.040(4) 0.048(4) 0.010(3) 0.004(3) 0.008(3)
C8 0.051(4) 0.046(4) 0.043(4) 0.003(3) -0.005(3) 0.019(3)
C9 0.052(4) 0.043(4) 0.038(4) 0.006(3) -0.004(3) 0.017(3)

loop_
_atom_type_symbol
_atom_type_description
_atom_type_scat_dispersion_real
_atom_type_scat_dispersion_imag
_atom_type_scat_source
C C 0.0033 0.0016 'International Tables Vol C Tables 4.2.6.8 and 6.1.1.4'
H H 0.0000 0.0000 'International Tables Vol C Tables 4.2.6.8 and 6.1.1.4'
N N 0.0061 0.0033 'International Tables Vol C Tables 4.2.6.8 and 6.1.1.4'
O O 0.0106 0.0060 'International Tables Vol C Tables 4.2.6.8 and 6.1.1.4'
Ni Ni 0.3393 1.1124 'International Tables Vol C Tables 4.2.6.8 and 6.1.1.4'

loop_
_geom_angle_atom_site_label_1
_geom_angle_atom_site_label_2
_geom_angle_atom_site_label_3
_geom_angle
_geom_angle_site_symmetry_1
_geom_angle_site_symmetry_3
O1 Ni1 O1 97.96(13) 7 9
O1 Ni1 O1 97.96(13) 7 8
O1 Ni1 O1 97.96(13) 9 8
O1 Ni1 O1 82.04(13) 7 2
O1 Ni1 O1 82.04(13) 9 2
O1 Ni1 O1 180.0(3) 8 2
O1 Ni1 O1 180.0(3) 7 .
O1 Ni1 O1 82.04(13) 9 .
O1 Ni1 O1 82.04(13) 8 .
O1 Ni1 O1 97.96(13) 2 .
O1 Ni1 O1 82.04(13) 7 3
O1 Ni1 O1 180.00(18) 9 3
O1 Ni1 O1 82.04(13) 8 3
O1 Ni1 O1 97.96(13) 2 3
O1 Ni1 O1 97.96(13) . 3
O2 Ni2 O2 169.05(9) . 9
O2 Ni2 O1 109.04(16) . .
O2 Ni2 O1 79.22(15) 9 .
O2 Ni2 N1 87.07(19) . .
O2 Ni2 N1 98.84(19) 9 .
O1 Ni2 N1 99.51(19) . .
O2 Ni2 O1 78.58(15) . 8
O2 Ni2 O1 95.76(16) 9 8
O1 Ni2 O1 82.9(2) . 8
N1 Ni2 O1 165.40(18) . 8
O2 Ni2 O3 96.75(16) . 9
O2 Ni2 O3 74.55(15) 9 9
O1 Ni2 O3 153.69(15) . 9
N1 Ni2 O3 86.6(2) . 9
O1 Ni2 O3 97.62(16) 8 9
Ni2 O1 Ni1 97.96(16) . .
Ni2 O1 Ni2 98.36(15) . 9
Ni1 O1 Ni2 96.45(16) . 9
Ni2 O1 H1 119.7 . .
Ni1 O1 H1 119.7 . .
Ni2 O1 H1 119.7 9 .
C4 O2 Ni2 130.1(4) . .
C4 O2 Ni2 122.3(4) . 8
Ni2 O2 Ni2 103.23(17) . 8
C5 O3 C6 116.8(5) . .
C5 O3 Ni2 110.2(3) . 8
C6 O3 Ni2 125.6(5) . 8
C2 N1 C1 116.6(6) . .
C2 N1 Ni2 126.8(5) . .
C1 N1 Ni2 116.6(4) . .
O4 N2 O4 119.999(11) . 2_545
O4 N2 O4 119.999(12) . 3_655
O4 N2 O4 119.999(11) 2_545 3_655
N1 C1 H1A 109.5 . .
N1 C1 H1B 109.5 . .
H1A C1 H1B 109.5 . .
N1 C1 H1C 109.5 . .
H1A C1 H1C 109.5 . .
H1B C1 H1C 109.5 . .
N1 C2 C3 126.5(6) . .
N1 C2 H2 116.8 . .
C3 C2 H2 116.8 . .
C4 C3 C9 120.1(6) . .
C4 C3 C2 122.9(6) . .
C9 C3 C2 117.0(6) . .
O2 C4 C3 124.9(6) . .
O2 C4 C5 116.9(5) . .
C3 C4 C5 118.1(6) . .
C7 C5 O3 124.1(6) . .
C7 C5 C4 121.6(7) . .
O3 C5 C4 114.1(5) . .
O3 C6 H6A 109.5 . .
O3 C6 H6B 109.5 . .
H6A C6 H6B 109.5 . .
O3 C6 H6C 109.5 . .
H6A C6 H6C 109.5 . .
H6B C6 H6C 109.5 . .
C5 C7 C8 119.3(7) . .
C5 C7 H7 120.4 . .
C8 C7 H7 120.4 . .
C9 C8 C7 120.9(7) . .
C9 C8 H8 119.6 . .
C7 C8 H8 119.6 . .
C8 C9 C3 119.9(7) . .
C8 C9 H9 120.1 . .
C3 C9 H9 120.1 . .
O10 C20 O10 161(5) . 5

loop_
_geom_bond_atom_site_label_1
_geom_bond_atom_site_label_2
_geom_bond_distance
_geom_bond_site_symmetry_2
Ni1 O1 2.075(3) 7
Ni1 O1 2.075(3) 9
Ni1 O1 2.075(3) 8
Ni1 O1 2.075(3) 2
Ni1 O1 2.075(3) .
Ni1 O1 2.075(3) 3
Ni2 O2 1.976(4) .
Ni2 O2 1.998(4) 9
Ni2 O1 2.034(4) .
Ni2 N1 2.077(5) .
Ni2 O1 2.082(4) 8
Ni2 O3 2.306(4) 9
O1 Ni2 2.082(4) 9
O1 H1 1.0000 .
O2 C4 1.328(7) .
O2 Ni2 1.998(4) 8
O3 C5 1.415(8) .
O3 C6 1.428(7) .
O3 Ni2 2.306(4) 8
O4 N2 1.255(7) .
O9 C21 1.38(7) .
O10 C20 1.11(4) .
N1 C2 1.286(8) .
N1 C1 1.480(9) .
N2 O4 1.255(7) 2_545
N2 O4 1.255(7) 3_655
C1 H1A 0.9800 .
C1 H1B 0.9800 .
C1 H1C 0.9800 .
C2 C3 1.439(10) .
C2 H2 0.9500 .
C3 C4 1.366(9) .
C3 C9 1.430(9) .
C4 C5 1.434(9) .
C5 C7 1.355(9) .
C6 H6A 0.9800 .
C6 H6B 0.9800 .
C6 H6C 0.9800 .
C7 C8 1.401(11) .
C7 H7 0.9500 .
C8 C9 1.358(10) .
C8 H8 0.9500 .
C9 H9 0.9500 .
C20 O10 1.11(4) 5
